data_1511968
loop_
_publ_author_name
'Gandeepan, Parthasarathy'
'Cheng, Chien-Hong'

_publ_section_title
;
 Pd-Catalyzed \p-Chelation Assistedortho-C--H Activation and Annulation of
 Allylarenes with Internal Alkynes
;
_journal_issue 9
_journal_name_full 'Organic Letters'
_journal_page_first 2084
_journal_paper_doi 10.1021/ol400792y
_journal_volume 15
_journal_year 2013
_chemical_formula_sum 'C15 H12'
_chemical_formula_weight 192.25
_chemical_name_systematic
; 
 ? 
;
_space_group_IT_number 2
_symmetry_cell_setting triclinic
_symmetry_space_group_name_Hall '-P 1'
_symmetry_space_group_name_H-M 'P -1'
_atom_sites_solution_hydrogens geom
_atom_sites_solution_primary direct
_atom_sites_solution_secondary difmap
_audit_creation_method SHELXL-97
_cell_angle_alpha 70.716(2)
_cell_angle_beta 83.065(3)
_cell_angle_gamma 67.371(2)
_cell_formula_units_Z 4
_cell_length_a 9.9191(14)
_cell_length_b 11.0491(16)
_cell_length_c 11.6448(17)
_cell_measurement_reflns_used 1497
_cell_measurement_temperature 296(2)
_cell_measurement_theta_max 25.9920
_cell_measurement_theta_min 2.3311
_cell_volume 1111.9(3)
_computing_cell_refinement 'SAINT V7.68A (Bruker AXS, 2009)'
_computing_data_collection 'APEX2 (Bruker AXS, 2010)'
_computing_data_reduction 'SAINT V7.68A (Bruker AXS, 2009)'
_computing_molecular_graphics 'SHELXTL (Sheldrick, 2008)'
_computing_publication_material SHELXTL
_computing_structure_refinement 'SHELXL-97 (Sheldrick, 2008)'
_computing_structure_solution 'SHELXS-97 (Sheldrick, 2008)'
_diffrn_ambient_temperature 296(2)
_diffrn_detector_area_resol_mean 8.3666
_diffrn_measured_fraction_theta_full 0.991
_diffrn_measured_fraction_theta_max 0.991
_diffrn_measurement_device_type 'Bruker APEX-II CCD'
_diffrn_measurement_method '\f and \w scans'
_diffrn_radiation_monochromator graphite
_diffrn_radiation_source 'fine-focus sealed tube'
_diffrn_radiation_type MoK\a
_diffrn_radiation_wavelength 0.71073
_diffrn_reflns_av_R_equivalents 0.0330
_diffrn_reflns_av_sigmaI/netI 0.0429
_diffrn_reflns_limit_h_max 12
_diffrn_reflns_limit_h_min -12
_diffrn_reflns_limit_k_max 13
_diffrn_reflns_limit_k_min -13
_diffrn_reflns_limit_l_max 14
_diffrn_reflns_limit_l_min -14
_diffrn_reflns_number 11396
_diffrn_reflns_theta_full 26.46
_diffrn_reflns_theta_max 26.46
_diffrn_reflns_theta_min 1.85
_exptl_absorpt_coefficient_mu 0.065
_exptl_absorpt_correction_T_max 0.9486
_exptl_absorpt_correction_T_min 0.8384
_exptl_absorpt_correction_type multi-scan
_exptl_absorpt_process_details 'SADABS V2008/1 (Bruker AXS)'
_exptl_crystal_colour Colorless
_exptl_crystal_density_diffrn 1.148
_exptl_crystal_density_meas ?
_exptl_crystal_density_method 'not measured'
_exptl_crystal_description Lump
_exptl_crystal_F_000 408
_exptl_crystal_size_max 0.22
_exptl_crystal_size_mid 0.20
_exptl_crystal_size_min 0.20
_refine_diff_density_max 0.156
_refine_diff_density_min -0.138
_refine_diff_density_rms 0.033
_refine_ls_extinction_method none
_refine_ls_goodness_of_fit_ref 1.028
_refine_ls_hydrogen_treatment constr
_refine_ls_matrix_type full
_refine_ls_number_parameters 272
_refine_ls_number_reflns 4558
_refine_ls_number_restraints 0
_refine_ls_restrained_S_all 1.028
_refine_ls_R_factor_all 0.1143
_refine_ls_R_factor_gt 0.0581
_refine_ls_shift/su_max 0.001
_refine_ls_shift/su_mean 0.000
_refine_ls_structure_factor_coef Fsqd
_refine_ls_weighting_details 'calc w=1/[\s^2^(Fo^2^)+(0.0728P)^2^+0.0238P] where P=(Fo^2^+2Fc^2^)/3'
_refine_ls_weighting_scheme calc
_refine_ls_wR_factor_gt 0.1376
_refine_ls_wR_factor_ref 0.1780
_reflns_number_gt 2361
_reflns_number_total 4558
_reflns_threshold_expression >2sigma(I)
_cod_data_source_file ol400792y_si_002.cif
_cod_data_source_block 120120m
_cod_depositor_comments
;
The following automatic conversions were performed:

'_exptl_crystal_density_meas' value 'not measured' was changed to '?'
- the value is perceived as not measured.

Automatic conversion script
Id: cif_fix_values 3008 2015-01-20 13:52:24Z robertas 
;
_cod_database_code 1511968

loop_
_symmetry_equiv_pos_as_xyz
'x, y, z'
'-x, -y, -z'

loop_
_atom_site_label
_atom_site_type_symbol
_atom_site_fract_x
_atom_site_fract_y
_atom_site_fract_z
_atom_site_U_iso_or_equiv
_atom_site_adp_type
_atom_site_occupancy
_atom_site_symmetry_multiplicity
_atom_site_calc_flag
_atom_site_refinement_flags
C1 C 0.6806(5) 1.4154(3) 0.3088(4) 0.1239(12) Uani 1 1 d .
H1 H 0.7037 1.4837 0.3221 0.149 Uiso 1 1 calc R
C2 C 0.5968(5) 1.3544(4) 0.3912(3) 0.1321(13) Uani 1 1 d .
H2 H 0.5639 1.3807 0.4608 0.158 Uiso 1 1 calc R
C3 C 0.5609(3) 1.2540(3) 0.3710(3) 0.0984(8) Uani 1 1 d .
H3 H 0.5024 1.2144 0.4266 0.118 Uiso 1 1 calc R
C4 C 0.6105(2) 1.2119(2) 0.2700(2) 0.0703(6) Uani 1 1 d .
C5 C 0.5679(2) 1.1021(2) 0.2509(2) 0.0765(7) Uani 1 1 d .
H5A H 0.5880 1.0253 0.3257 0.092 Uiso 1 1 calc R
H5B H 0.4634 1.1397 0.2365 0.092 Uiso 1 1 calc R
C6 C 0.6432(2) 1.0472(2) 0.1479(2) 0.0630(6) Uani 1 1 d .
C7 C 0.7710(2) 0.92360(19) 0.17536(19) 0.0574(5) Uani 1 1 d .
C8 C 0.8443(2) 0.86936(18) 0.08445(19) 0.0545(5) Uani 1 1 d .
C9 C 0.9780(2) 0.74076(19) 0.11398(18) 0.0570(5) Uani 1 1 d .
C10 C 1.1075(2) 0.7408(2) 0.1457(2) 0.0781(7) Uani 1 1 d .
H10 H 1.1126 0.8227 0.1469 0.094 Uiso 1 1 calc R
C11 C 1.2291(3) 0.6217(3) 0.1754(3) 0.0937(8) Uani 1 1 d .
H11 H 1.3156 0.6235 0.1967 0.112 Uiso 1 1 calc R
C12 C 1.2238(3) 0.5004(3) 0.1740(2) 0.0893(8) Uani 1 1 d .
H12 H 1.3061 0.4197 0.1951 0.107 Uiso 1 1 calc R
C13 C 0.8250(2) 0.8506(2) 0.3033(2) 0.0630(5) Uani 1 1 d .
C14 C 0.7926(3) 0.7373(2) 0.3733(2) 0.0831(7) Uani 1 1 d .
H14 H 0.7325 0.7087 0.3417 0.100 Uiso 1 1 calc R
C15 C 0.8488(4) 0.6660(3) 0.4896(3) 0.1075(9) Uani 1 1 d .
H15 H 0.8258 0.5901 0.5362 0.129 Uiso 1 1 calc R
C16 C 0.9380(4) 0.7066(4) 0.5364(3) 0.1126(10) Uani 1 1 d .
H16 H 0.9774 0.6572 0.6141 0.135 Uiso 1 1 calc R
C17 C 0.9693(4) 0.8197(4) 0.4693(3) 0.1108(10) Uani 1 1 d .
H17 H 1.0286 0.8484 0.5016 0.133 Uiso 1 1 calc R
C18 C 0.9130(3) 0.8907(3) 0.3539(2) 0.0845(7) Uani 1 1 d .
H18 H 0.9346 0.9678 0.3087 0.101 Uiso 1 1 calc R
C19 C 0.7925(2) 0.9365(2) -0.0377(2) 0.0606(5) Uani 1 1 d .
C20 C 0.8654(3) 0.8857(2) -0.1344(2) 0.0743(6) Uani 1 1 d .
H20 H 0.9507 0.8077 -0.1180 0.089 Uiso 1 1 calc R
C21 C 0.8134(4) 0.9487(3) -0.2503(2) 0.0916(8) Uani 1 1 d .
H21 H 0.8622 0.9129 -0.3120 0.110 Uiso 1 1 calc R
C22 C 0.6869(4) 1.0670(3) -0.2767(3) 0.1002(9) Uani 1 1 d .
H22 H 0.6517 1.1100 -0.3562 0.120 Uiso 1 1 calc R
C23 C 0.6150(3) 1.1194(3) -0.1872(3) 0.0869(8) Uani 1 1 d .
H23 H 0.5308 1.1984 -0.2068 0.104 Uiso 1 1 calc R
C24 C 0.6640(2) 1.0577(2) -0.0644(2) 0.0649(6) Uani 1 1 d .
C25 C 0.5907(2) 1.1130(2) 0.0302(2) 0.0683(6) Uani 1 1 d .
C26 C 0.4565(3) 1.2445(2) -0.0011(3) 0.0991(9) Uani 1 1 d .
H26A H 0.4008 1.2525 0.0712 0.149 Uiso 1 1 calc R
H26B H 0.3977 1.2421 -0.0594 0.149 Uiso 1 1 calc R
H26C H 0.4859 1.3223 -0.0350 0.149 Uiso 1 1 calc R
C27 C 0.9748(3) 0.6169(2) 0.1130(2) 0.0696(6) Uani 1 1 d .
H27 H 0.8885 0.6141 0.0927 0.084 Uiso 1 1 calc R
C28 C 1.0973(3) 0.4980(2) 0.1416(2) 0.0832(7) Uani 1 1 d .
H28 H 1.0939 0.4160 0.1388 0.100 Uiso 1 1 calc R
C29 C 0.6943(3) 1.2755(2) 0.1885(3) 0.0926(8) Uani 1 1 d .
H29 H 0.7275 1.2498 0.1188 0.111 Uiso 1 1 calc R
C30 C 0.7300(3) 1.3763(3) 0.2078(3) 0.1116(10) Uani 1 1 d .
H30 H 0.7874 1.4171 0.1521 0.134 Uiso 1 1 calc R

loop_
_atom_site_aniso_label
_atom_site_aniso_U_11
_atom_site_aniso_U_22
_atom_site_aniso_U_33
_atom_site_aniso_U_23
_atom_site_aniso_U_13
_atom_site_aniso_U_12
C1 0.159(3) 0.078(2) 0.148(3) -0.039(2) -0.044(3) -0.041(2)
C2 0.196(4) 0.104(2) 0.109(3) -0.053(2) -0.026(3) -0.044(3)
C3 0.122(2) 0.0874(18) 0.084(2) -0.0315(16) -0.0048(16) -0.0312(17)
C4 0.0633(13) 0.0522(12) 0.0894(17) -0.0264(12) -0.0054(12) -0.0096(11)
C5 0.0610(13) 0.0653(13) 0.1045(19) -0.0361(13) 0.0159(12) -0.0207(11)
C6 0.0562(12) 0.0535(12) 0.0862(17) -0.0271(12) 0.0065(11) -0.0245(10)
C7 0.0551(12) 0.0481(11) 0.0727(14) -0.0207(10) 0.0036(10) -0.0223(10)
C8 0.0553(12) 0.0457(10) 0.0666(14) -0.0175(10) 0.0007(10) -0.0231(9)
C9 0.0575(12) 0.0510(11) 0.0627(13) -0.0195(9) 0.0047(10) -0.0196(10)
C10 0.0620(14) 0.0646(14) 0.111(2) -0.0322(13) 0.0022(13) -0.0230(12)
C11 0.0610(15) 0.0854(18) 0.133(2) -0.0415(17) -0.0040(15) -0.0169(14)
C12 0.0832(18) 0.0688(16) 0.0911(19) -0.0271(14) -0.0045(14) 0.0017(13)
C13 0.0661(13) 0.0573(12) 0.0660(14) -0.0241(11) 0.0062(11) -0.0206(10)
C14 0.0983(19) 0.0692(15) 0.0800(18) -0.0152(13) 0.0046(14) -0.0367(14)
C15 0.138(3) 0.0839(19) 0.083(2) -0.0052(16) 0.0110(19) -0.0424(19)
C16 0.126(3) 0.122(3) 0.071(2) -0.0187(19) -0.0100(18) -0.032(2)
C17 0.129(3) 0.133(3) 0.083(2) -0.032(2) -0.0103(19) -0.058(2)
C18 0.0989(19) 0.0925(17) 0.0719(17) -0.0244(14) -0.0006(14) -0.0459(15)
C19 0.0679(13) 0.0541(12) 0.0688(15) -0.0180(11) -0.0015(11) -0.0323(11)
C20 0.0928(17) 0.0686(14) 0.0725(17) -0.0226(12) 0.0049(13) -0.0420(13)
C21 0.130(2) 0.096(2) 0.0702(18) -0.0256(15) 0.0013(17) -0.0640(19)
C22 0.135(3) 0.107(2) 0.0733(19) -0.0090(17) -0.0234(19) -0.068(2)
C23 0.0911(19) 0.0807(17) 0.092(2) -0.0067(15) -0.0289(16) -0.0433(15)
C24 0.0648(13) 0.0555(12) 0.0784(16) -0.0105(11) -0.0122(12) -0.0312(11)
C25 0.0550(12) 0.0540(12) 0.0968(19) -0.0200(12) -0.0064(12) -0.0218(10)
C26 0.0659(16) 0.0687(15) 0.144(3) -0.0218(16) -0.0160(16) -0.0100(12)
C27 0.0755(15) 0.0531(12) 0.0811(16) -0.0221(11) -0.0064(12) -0.0214(11)
C28 0.105(2) 0.0510(13) 0.0860(18) -0.0256(12) -0.0069(15) -0.0154(14)
C29 0.0897(18) 0.0767(16) 0.128(2) -0.0495(16) 0.0136(16) -0.0371(15)
C30 0.115(2) 0.0787(18) 0.158(3) -0.045(2) -0.004(2) -0.0449(18)

loop_
_atom_type_symbol
_atom_type_description
_atom_type_scat_dispersion_real
_atom_type_scat_dispersion_imag
_atom_type_scat_source
C C 0.0033 0.0016 'International Tables Vol C Tables 4.2.6.8 and 6.1.1.4'
H H 0.0000 0.0000 'International Tables Vol C Tables 4.2.6.8 and 6.1.1.4'

loop_
_geom_angle_atom_site_label_1
_geom_angle_atom_site_label_2
_geom_angle_atom_site_label_3
_geom_angle
C30 C1 C2 120.1(3)
C30 C1 H1 119.9
C2 C1 H1 119.9
C1 C2 C3 120.1(3)
C1 C2 H2 120.0
C3 C2 H2 120.0
C4 C3 C2 120.9(3)
C4 C3 H3 119.6
C2 C3 H3 119.6
C3 C4 C29 117.7(2)
C3 C4 C5 119.2(2)
C29 C4 C5 123.0(2)
C6 C5 C4 115.98(18)
C6 C5 H5A 108.3
C4 C5 H5A 108.3
C6 C5 H5B 108.3
C4 C5 H5B 108.3
H5A C5 H5B 107.4
C25 C6 C7 120.4(2)
C25 C6 C5 121.4(2)
C7 C6 C5 118.3(2)
C8 C7 C6 120.63(19)
C8 C7 C13 119.18(18)
C6 C7 C13 120.18(19)
C7 C8 C19 119.80(18)
C7 C8 C9 120.20(18)
C19 C8 C9 120.00(18)
C10 C9 C27 117.83(19)
C10 C9 C8 121.19(17)
C27 C9 C8 120.97(18)
C11 C10 C9 120.9(2)
C11 C10 H10 119.5
C9 C10 H10 119.5
C12 C11 C10 120.4(2)
C12 C11 H11 119.8
C10 C11 H11 119.8
C28 C12 C11 119.8(2)
C28 C12 H12 120.1
C11 C12 H12 120.1
C18 C13 C14 118.0(2)
C18 C13 C7 121.23(19)
C14 C13 C7 120.8(2)
C15 C14 C13 120.6(3)
C15 C14 H14 119.7
C13 C14 H14 119.7
C16 C15 C14 120.1(3)
C16 C15 H15 120.0
C14 C15 H15 120.0
C17 C16 C15 120.1(3)
C17 C16 H16 119.9
C15 C16 H16 119.9
C16 C17 C18 119.7(3)
C16 C17 H17 120.2
C18 C17 H17 120.2
C17 C18 C13 121.5(3)
C17 C18 H18 119.2
C13 C18 H18 119.2
C20 C19 C24 118.7(2)
C20 C19 C8 121.8(2)
C24 C19 C8 119.5(2)
C21 C20 C19 121.4(2)
C21 C20 H20 119.3
C19 C20 H20 119.3
C20 C21 C22 120.0(3)
C20 C21 H21 120.0
C22 C21 H21 120.0
C23 C22 C21 120.3(3)
C23 C22 H22 119.8
C21 C22 H22 119.8
C22 C23 C24 122.1(3)
C22 C23 H23 119.0
C24 C23 H23 119.0
C23 C24 C19 117.4(2)
C23 C24 C25 122.6(2)
C19 C24 C25 120.0(2)
C6 C25 C24 119.7(2)
C6 C25 C26 121.3(2)
C24 C25 C26 119.0(2)
C25 C26 H26A 109.5
C25 C26 H26B 109.5
H26A C26 H26B 109.5
C25 C26 H26C 109.5
H26A C26 H26C 109.5
H26B C26 H26C 109.5
C28 C27 C9 121.1(2)
C28 C27 H27 119.4
C9 C27 H27 119.4
C12 C28 C27 119.9(2)
C12 C28 H28 120.0
C27 C28 H28 120.0
C30 C29 C4 121.7(3)
C30 C29 H29 119.2
C4 C29 H29 119.2
C1 C30 C29 119.5(3)
C1 C30 H30 120.3
C29 C30 H30 120.3

loop_
_geom_bond_atom_site_label_1
_geom_bond_atom_site_label_2
_geom_bond_distance
C1 C30 1.358(5)
C1 C2 1.370(5)
C1 H1 0.9300
C2 C3 1.381(4)
C2 H2 0.9300
C3 C4 1.374(3)
C3 H3 0.9300
C4 C29 1.380(3)
C4 C5 1.516(3)
C5 C6 1.510(3)
C5 H5A 0.9700
C5 H5B 0.9700
C6 C25 1.379(3)
C6 C7 1.432(3)
C7 C8 1.381(3)
C7 C13 1.492(3)
C8 C19 1.423(3)
C8 C9 1.494(3)
C9 C10 1.379(3)
C9 C27 1.384(3)
C10 C11 1.373(3)
C10 H10 0.9300
C11 C12 1.367(3)
C11 H11 0.9300
C12 C28 1.365(3)
C12 H12 0.9300
C13 C18 1.377(3)
C13 C14 1.382(3)
C14 C15 1.380(4)
C14 H14 0.9300
C15 C16 1.366(4)
C15 H15 0.9300
C16 C17 1.365(4)
C16 H16 0.9300
C17 C18 1.371(4)
C17 H17 0.9300
C18 H18 0.9300
C19 C20 1.419(3)
C19 C24 1.421(3)
C20 C21 1.358(3)
C20 H20 0.9300
C21 C22 1.394(4)
C21 H21 0.9300
C22 C23 1.353(4)
C22 H22 0.9300
C23 C24 1.420(3)
C23 H23 0.9300
C24 C25 1.423(3)
C25 C26 1.515(3)
C26 H26A 0.9600
C26 H26B 0.9600
C26 H26C 0.9600
C27 C28 1.376(3)
C27 H27 0.9300
C28 H28 0.9300
C29 C30 1.379(3)
C29 H29 0.9300
C30 H30 0.9300
